data_9001803
loop_
_publ_author_name
'Comodi, P.'
'Zanazzi, P. F.'

_publ_section_title
;
 The pressure behavior of clinozoisite and zoisite: An X-ray
 diffraction study
 Sample: P = .001 kbar, room conditions
;
_journal_name_full 'American Mineralogist'
_journal_page_first 61
_journal_page_last 68
_journal_volume 82
_journal_year 1997
_chemical_formula_sum 'Al2.88 Ca2 Fe0.12 H O13 Si3'
_chemical_name_mineral Zoisite
_space_group_IT_number 62
_symmetry_space_group_name_Hall '-P 2ac 2n'
_symmetry_space_group_name_H-M 'P n m a'
_cell_angle_alpha 90
_cell_angle_beta 90
_cell_angle_gamma 90
_cell_length_a 16.212
_cell_length_b 5.555
_cell_length_c 10.034
_cell_formula_units_Z 4
_cell_volume 903.639
_database_code_amcsd 0001859
_diffrn_ambient_pressure 100
_exptl_crystal_density_diffrn 3.365
_cod_original_formula_sum 'Ca2 Si3 Al2.88 Fe.12 O13 H'
_cod_database_code 9001803

loop_
_space_group_symop_operation_xyz
x,y,z
x,1/2-y,z
-x,1/2+y,-z
1/2-x,1/2+y,1/2+z
1/2+x,1/2-y,1/2-z
1/2+x,y,1/2-z
1/2-x,-y,1/2+z
-x,-y,-z

loop_
_atom_site_aniso_label
_atom_site_aniso_U_11
_atom_site_aniso_U_22
_atom_site_aniso_U_33
_atom_site_aniso_U_12
_atom_site_aniso_U_13
_atom_site_aniso_U_23
Ca1 0.00740 0.00980 0.00690 0.00000 0.00090 0.00000
Ca2 0.01250 0.01100 0.00770 0.00000 -0.00010 0.00000
Si1 0.00390 0.00430 0.00530 0.00000 -0.00060 0.00000
Si2 0.00440 0.00490 0.00510 0.00000 -0.00030 0.00000
Si3 0.00490 0.00430 0.00470 0.00000 0.00050 0.00000
Al1 0.00470 0.00400 0.00600 -0.00010 0.00020 -0.00030
Al2 0.00350 0.00610 0.00740 0.00000 -0.00050 0.00000
Fe2 0.00350 0.00610 0.00740 0.00000 -0.00050 0.00000
O1 0.00590 0.00550 0.01070 0.00030 -0.00190 -0.00030
O2 0.00730 0.00780 0.00830 -0.00190 0.00160 -0.00060
O3 0.00670 0.00420 0.01180 -0.00040 -0.00170 0.00010
O4 0.00760 0.00340 0.00820 0.00000 -0.00090 0.00000
O5 0.00620 0.00470 0.00500 0.00000 0.00100 0.00000
O6 0.00450 0.00730 0.00500 0.00000 -0.00090 0.00000
O7 0.00600 0.01000 0.01280 0.00000 0.00110 0.00000
O8 0.00800 0.01260 0.01410 0.00000 -0.00260 0.00000
O9 0.01900 0.02300 0.00730 0.00000 -0.00020 0.00000
O10 0.01300 0.00580 0.00630 0.00000 0.00140 0.00000

loop_
_atom_site_label
_atom_site_fract_x
_atom_site_fract_y
_atom_site_fract_z
_atom_site_occupancy
_atom_site_U_iso_or_equiv
Ca1 0.36680 0.25000 0.43730 1.00000 ?
Ca2 0.45180 0.25000 0.11500 1.00000 ?
Si1 0.08130 0.25000 0.10550 1.00000 ?
Si2 0.41050 0.75000 0.28240 1.00000 ?
Si3 0.16000 0.25000 0.43570 1.00000 ?
Al1 0.24970 0.99700 0.18970 1.00000 ?
Al2 0.10550 0.75000 0.30040 0.88000 ?
Fe2 0.10550 0.75000 0.30040 0.12000 ?
O1 0.13070 -0.00060 0.14530 1.00000 ?
O2 0.10110 0.01370 0.43090 1.00000 ?
O3 0.35870 0.98970 0.24500 1.00000 ?
O4 0.21930 0.75000 0.30040 1.00000 ?
O5 0.22750 0.25000 0.31190 1.00000 ?
O6 0.27180 0.75000 0.06000 1.00000 ?
O7 0.99160 0.25000 0.16390 1.00000 ?
O8 0.99600 0.75000 0.29520 1.00000 ?
O9 0.42110 0.75000 0.44310 1.00000 ?
O10 0.26820 0.25000 0.07540 1.00000 ?
H 0.26300 0.25000 0.97600 1.00000 0.05000

loop_
_cod_related_entry_id
_cod_related_entry_database
_cod_related_entry_code
1 AMCSD 0001859
